data_7117777
loop_
_publ_author_name
'Bole Yu'
'Ying Chen'
'Mei Hong'
'Pingping Duan'
'Shifeng Gan'
'Hui Chao'
'Zujin Zhao'
'Jing Zhao'

_publ_section_title
;
 Rhodium-catalyzed C-H activation of hydrazines leads to isoquinolones
 with tunable aggregation-induced emission properties
;
_journal_name_full Chem.Commun.
_journal_page_first 14365
_journal_paper_doi 10.1039/C5cc05239D
_journal_volume 51
_journal_year 2015
_chemical_formula_sum 'C18 H15 N O'
_chemical_formula_weight 261.31
_chemical_name_systematic
;
 ?
;
_space_group_crystal_system monoclinic
_space_group_IT_number 14
_space_group_name_Hall '-P 2ybc'
_space_group_name_H-M_alt 'P 1 21/c 1'
_symmetry_space_group_name_Hall '-P 2ybc'
_symmetry_space_group_name_H-M 'P 1 21/c 1'
_atom_sites_solution_hydrogens mixed
_audit_creation_method SHELXL-2014
_audit_update_record
;
2015-03-20 deposited with the CCDC.
2015-08-03 downloaded from the CCDC.
;
_cell_angle_alpha 90
_cell_angle_beta 106.877(8)
_cell_angle_gamma 90
_cell_formula_units_Z 4
_cell_length_a 12.7421(2)
_cell_length_b 7.51390(10)
_cell_length_c 14.7733(10)
_cell_measurement_reflns_used 15169
_cell_measurement_temperature 293(2)
_cell_measurement_theta_max 68.30
_cell_measurement_theta_min 6.70
_cell_volume 1353.52(11)
_computing_cell_refinement 'CrystalClear-SM Auto 2.0 r4'
_computing_data_collection 'CrystalClear-SM 2.0 r4 (Rigaku, 2009)'
_computing_data_reduction 'CrystalClear-SM Auto 2.0 r4'
_computing_molecular_graphics 'CrystalStructure 4.0'
_computing_publication_material 'CrystalStructure 4.0 (Rigaku, 2009)'
_computing_structure_refinement 'SHELXL-2014 (Sheldrick, 2014)'
_computing_structure_solution 'SHELXS97 (Sheldrick, 1997)'
_diffrn_ambient_temperature 293(2)
_diffrn_measured_fraction_theta_full 0.987
_diffrn_measured_fraction_theta_max 0.987
_diffrn_measurement_device_type 'Rigaku Saturn944+ CCD'
_diffrn_measurement_method \w
_diffrn_radiation_type CuK\a
_diffrn_radiation_wavelength 1.54187
_diffrn_reflns_av_R_equivalents 0.0536
_diffrn_reflns_av_unetI/netI 0.0364
_diffrn_reflns_laue_measured_fraction_full 0.987
_diffrn_reflns_laue_measured_fraction_max 0.987
_diffrn_reflns_limit_h_max 15
_diffrn_reflns_limit_h_min -15
_diffrn_reflns_limit_k_max 9
_diffrn_reflns_limit_k_min -8
_diffrn_reflns_limit_l_max 17
_diffrn_reflns_limit_l_min -17
_diffrn_reflns_number 17762
_diffrn_reflns_point_group_measured_fraction_full 0.987
_diffrn_reflns_point_group_measured_fraction_max 0.987
_diffrn_reflns_theta_full 67.687
_diffrn_reflns_theta_max 68.270
_diffrn_reflns_theta_min 6.672
_exptl_absorpt_coefficient_mu 0.622
_exptl_absorpt_correction_T_max 0.883
_exptl_absorpt_correction_T_min 0.706
_exptl_absorpt_correction_type multi-scan
_exptl_absorpt_process_details 'Jacobson, R. (1998) Private communication'
_exptl_crystal_colour colorless
_exptl_crystal_density_diffrn 1.282
_exptl_crystal_description block
_exptl_crystal_F_000 552
_exptl_crystal_size_max 0.20
_exptl_crystal_size_mid 0.20
_exptl_crystal_size_min 0.20
_refine_diff_density_max 0.191
_refine_diff_density_min -0.224
_refine_diff_density_rms 0.066
_refine_ls_extinction_coef .
_refine_ls_extinction_method none
_refine_ls_goodness_of_fit_ref 1.124
_refine_ls_hydrogen_treatment mixed
_refine_ls_matrix_type full
_refine_ls_number_parameters 184
_refine_ls_number_reflns 2435
_refine_ls_number_restraints 1
_refine_ls_restrained_S_all 1.124
_refine_ls_R_factor_all 0.0537
_refine_ls_R_factor_gt 0.0468
_refine_ls_shift/su_max 0.000
_refine_ls_shift/su_mean 0.000
_refine_ls_structure_factor_coef Fsqd
_refine_ls_weighting_details 'w=1/[\s^2^(Fo^2^)+(0.0757P)^2^+0.0789P] where P=(Fo^2^+2Fc^2^)/3'
_refine_ls_weighting_scheme calc
_refine_ls_wR_factor_gt 0.1214
_refine_ls_wR_factor_ref 0.1303
_reflns_Friedel_coverage 0.000
_reflns_friedel_fraction_full .
_reflns_friedel_fraction_max .
_reflns_number_gt 1980
_reflns_number_total 2435
_reflns_threshold_expression 'I > 2\s(I)'
_cod_data_source_file c5cc05239d2.cif
_cod_data_source_block shelx
_cod_database_code 7117777
_shelx_space_group_comment
;
The symmetry employed for this shelxl refinement is uniquely defined
by the following loop, which should always be used as a source of
symmetry information in preference to the above space-group names.
They are only intended as comments.
;
_shelxl_version_number 2014-3

loop_
_space_group_symop_operation_xyz
'x, y, z'
'-x, y+1/2, -z+1/2'
'-x, -y, -z'
'x, -y-1/2, z-1/2'

loop_
_atom_site_label
_atom_site_type_symbol
_atom_site_fract_x
_atom_site_fract_y
_atom_site_fract_z
_atom_site_U_iso_or_equiv
_atom_site_adp_type
_atom_site_occupancy
_atom_site_site_symmetry_order
_atom_site_calc_flag
_atom_site_refinement_flags_posn
_atom_site_refinement_flags_adp
_atom_site_refinement_flags_occupancy
_atom_site_disorder_assembly
_atom_site_disorder_group
O1 O -0.09671(7) 0.04637(16) 0.05479(6) 0.0658(3) Uani 1 1 d . . . . .
N1 N 0.08490(9) 0.07571(16) 0.12718(8) 0.0499(3) Uani 1 1 d D . . . .
H1N H 0.0950(12) 0.053(2) 0.0732(10) 0.060 Uiso 1 1 d D U . . .
C1 C 0.47518(13) 0.1259(3) 0.13033(13) 0.0763(5) Uani 1 1 d . . . . .
H1 H 0.5400 0.1329 0.1135 0.092 Uiso 1 1 calc R U . . .
C2 C 0.39859(12) -0.0016(2) 0.09055(11) 0.0675(4) Uani 1 1 d . . . . .
H2 H 0.4116 -0.0812 0.0468 0.081 Uiso 1 1 calc R U . . .
C3 C 0.30196(11) -0.0120(2) 0.11535(9) 0.0547(4) Uani 1 1 d . . . . .
H3 H 0.2503 -0.0983 0.0877 0.066 Uiso 1 1 calc R U . . .
C4 C 0.28136(10) 0.10530(18) 0.18120(9) 0.0495(3) Uani 1 1 d . . . . .
C5 C 0.17618(10) 0.09757(17) 0.20557(9) 0.0456(3) Uani 1 1 d . . . . .
C6 C 0.16277(10) 0.11145(17) 0.29326(9) 0.0457(3) Uani 1 1 d . . . . .
C7 C 0.05206(10) 0.11026(16) 0.30172(9) 0.0446(3) Uani 1 1 d . . . . .
C8 C -0.03823(10) 0.08939(16) 0.22105(9) 0.0455(3) Uani 1 1 d . . . . .
C9 C -0.14532(11) 0.0871(2) 0.22814(11) 0.0550(4) Uani 1 1 d . . . . .
H9 H -0.2041 0.0728 0.1740 0.066 Uiso 1 1 calc R U . . .
C10 C -0.16407(13) 0.1058(2) 0.31410(12) 0.0627(4) Uani 1 1 d . . . . .
H10 H -0.2353 0.1033 0.3188 0.075 Uiso 1 1 calc R U . . .
C11 C -0.02090(10) 0.06871(18) 0.12874(9) 0.0489(3) Uani 1 1 d . . . . .
C12 C 0.25581(11) 0.1266(2) 0.38196(9) 0.0573(4) Uani 1 1 d . . . . .
H12 H 0.2700 0.2472 0.4078 0.069 Uiso 1 1 calc R U . . .
C13 C 0.27642(13) -0.0191(3) 0.45451(11) 0.0733(5) Uani 1 1 d . . . . .
H13A H 0.2991 0.0151 0.5207 0.088 Uiso 1 1 calc R U . . .
H13B H 0.2301 -0.1239 0.4401 0.088 Uiso 1 1 calc R U . . .
C14 C 0.35492(13) 0.0109(3) 0.39890(12) 0.0798(5) Uani 1 1 d . . . . .
H14A H 0.3565 -0.0759 0.3507 0.096 Uiso 1 1 calc R U . . .
H14B H 0.4255 0.0630 0.4313 0.096 Uiso 1 1 calc R U . . .
C15 C 0.02964(12) 0.13000(18) 0.38913(10) 0.0556(4) Uani 1 1 d . . . . .
H15 H 0.0874 0.1442 0.4441 0.067 Uiso 1 1 calc R U . . .
C16 C -0.07588(13) 0.1286(2) 0.39439(11) 0.0631(4) Uani 1 1 d . . . . .
H16 H -0.0887 0.1431 0.4528 0.076 Uiso 1 1 calc R U . . .
C17 C 0.35985(11) 0.2338(2) 0.22057(11) 0.0625(4) Uani 1 1 d . . . . .
H17 H 0.3476 0.3140 0.2644 0.075 Uiso 1 1 calc R U . . .
C18 C 0.45590(13) 0.2433(3) 0.19514(12) 0.0765(5) Uani 1 1 d . . . . .
H18 H 0.5079 0.3297 0.2221 0.092 Uiso 1 1 calc R U . . .

loop_
_atom_site_aniso_label
_atom_site_aniso_U_11
_atom_site_aniso_U_22
_atom_site_aniso_U_33
_atom_site_aniso_U_23
_atom_site_aniso_U_13
_atom_site_aniso_U_12
O1 0.0482(5) 0.1057(8) 0.0399(6) -0.0058(5) 0.0070(4) 0.0025(5)
N1 0.0473(6) 0.0689(7) 0.0342(6) -0.0023(5) 0.0129(4) -0.0003(5)
C1 0.0572(9) 0.1141(14) 0.0649(10) -0.0027(9) 0.0295(8) -0.0129(8)
C2 0.0596(8) 0.0988(12) 0.0487(8) -0.0066(8) 0.0229(7) 0.0007(8)
C3 0.0497(7) 0.0730(9) 0.0412(7) -0.0028(6) 0.0128(6) -0.0032(6)
C4 0.0480(7) 0.0621(8) 0.0383(7) 0.0026(5) 0.0124(5) -0.0018(5)
C5 0.0470(7) 0.0510(7) 0.0381(7) -0.0005(5) 0.0112(5) -0.0007(5)
C6 0.0501(7) 0.0475(7) 0.0385(7) -0.0025(5) 0.0115(5) 0.0010(5)
C7 0.0541(7) 0.0417(6) 0.0397(7) 0.0000(5) 0.0164(6) 0.0042(5)
C8 0.0508(7) 0.0449(6) 0.0421(7) 0.0005(5) 0.0156(5) 0.0028(5)
C9 0.0507(7) 0.0619(8) 0.0542(8) -0.0032(6) 0.0181(6) 0.0001(6)
C10 0.0598(8) 0.0707(9) 0.0663(10) -0.0023(7) 0.0321(7) 0.0042(7)
C11 0.0470(7) 0.0590(8) 0.0399(7) 0.0006(6) 0.0112(5) 0.0014(5)
C12 0.0556(8) 0.0742(9) 0.0387(7) -0.0060(6) 0.0083(6) -0.0006(6)
C13 0.0675(9) 0.1092(13) 0.0407(8) 0.0090(8) 0.0117(7) 0.0154(8)
C14 0.0558(9) 0.1291(16) 0.0508(9) 0.0116(9) 0.0099(7) 0.0198(9)
C15 0.0645(8) 0.0620(8) 0.0424(7) -0.0030(6) 0.0187(6) 0.0078(6)
C16 0.0743(9) 0.0728(10) 0.0516(9) -0.0011(7) 0.0330(7) 0.0101(7)
C17 0.0611(8) 0.0753(10) 0.0546(9) -0.0075(7) 0.0224(7) -0.0135(7)
C18 0.0660(9) 0.1004(13) 0.0676(10) -0.0091(9) 0.0265(8) -0.0278(8)

loop_
_atom_type_symbol
_atom_type_description
_atom_type_scat_dispersion_real
_atom_type_scat_dispersion_imag
_atom_type_scat_source
C C 0.0181 0.0091 'International Tables Vol C Tables 4.2.6.8 and 6.1.1.4'
H H 0.0000 0.0000 'International Tables Vol C Tables 4.2.6.8 and 6.1.1.4'
N N 0.0311 0.0180 'International Tables Vol C Tables 4.2.6.8 and 6.1.1.4'
O O 0.0492 0.0322 'International Tables Vol C Tables 4.2.6.8 and 6.1.1.4'

loop_
_geom_angle_atom_site_label_1
_geom_angle_atom_site_label_2
_geom_angle_atom_site_label_3
_geom_angle
_geom_angle_site_symmetry_1
_geom_angle_site_symmetry_3
C11 N1 C5 125.81(12) . .
C11 N1 H1N 115.2(10) . .
C5 N1 H1N 118.7(10) . .
C2 C1 C18 119.82(14) . .
C2 C1 H1 120.1 . .
C18 C1 H1 120.1 . .
C1 C2 C3 120.18(15) . .
C1 C2 H2 119.9 . .
C3 C2 H2 119.9 . .
C2 C3 C4 120.75(13) . .
C2 C3 H3 119.6 . .
C4 C3 H3 119.6 . .
C17 C4 C3 118.23(12) . .
C17 C4 C5 121.03(12) . .
C3 C4 C5 120.69(11) . .
C6 C5 N1 119.73(12) . .
C6 C5 C4 126.85(11) . .
N1 C5 C4 113.42(11) . .
C5 C6 C7 118.42(12) . .
C5 C6 C12 123.67(12) . .
C7 C6 C12 117.92(11) . .
C8 C7 C15 117.09(12) . .
C8 C7 C6 120.31(12) . .
C15 C7 C6 122.61(12) . .
C9 C8 C7 120.96(12) . .
C9 C8 C11 119.13(12) . .
C7 C8 C11 119.90(11) . .
C10 C9 C8 120.41(14) . .
C10 C9 H9 119.8 . .
C8 C9 H9 119.8 . .
C9 C10 C16 119.38(13) . .
C9 C10 H10 120.3 . .
C16 C10 H10 120.3 . .
O1 C11 N1 120.90(12) . .
O1 C11 C8 123.32(12) . .
N1 C11 C8 115.78(12) . .
C14 C12 C6 121.32(13) . .
C14 C12 C13 59.44(11) . .
C6 C12 C13 120.04(13) . .
C14 C12 H12 114.9 . .
C6 C12 H12 114.9 . .
C13 C12 H12 114.9 . .
C14 C13 C12 60.03(11) . .
C14 C13 H13A 117.8 . .
C12 C13 H13A 117.8 . .
C14 C13 H13B 117.8 . .
C12 C13 H13B 117.8 . .
H13A C13 H13B 114.9 . .
C13 C14 C12 60.53(11) . .
C13 C14 H14A 117.7 . .
C12 C14 H14A 117.7 . .
C13 C14 H14B 117.7 . .
C12 C14 H14B 117.7 . .
H14A C14 H14B 114.8 . .
C16 C15 C7 121.00(14) . .
C16 C15 H15 119.5 . .
C7 C15 H15 119.5 . .
C15 C16 C10 121.16(13) . .
C15 C16 H16 119.4 . .
C10 C16 H16 119.4 . .
C18 C17 C4 120.55(14) . .
C18 C17 H17 119.7 . .
C4 C17 H17 119.7 . .
C1 C18 C17 120.48(15) . .
C1 C18 H18 119.8 . .
C17 C18 H18 119.8 . .

loop_
_geom_bond_atom_site_label_1
_geom_bond_atom_site_label_2
_geom_bond_distance
_geom_bond_site_symmetry_2
O1 C11 1.2418(16) .
N1 C11 1.3559(17) .
N1 C5 1.3924(16) .
N1 H1N 0.861(14) .
C1 C2 1.372(2) .
C1 C18 1.375(3) .
C1 H1 0.9300 .
C2 C3 1.3850(19) .
C2 H2 0.9300 .
C3 C4 1.393(2) .
C3 H3 0.9300 .
C4 C17 1.3904(19) .
C4 C5 1.4863(17) .
C5 C6 1.3591(19) .
C6 C7 1.4519(18) .
C6 C12 1.4945(18) .
C7 C8 1.4045(18) .
C7 C15 1.4090(19) .
C8 C9 1.3986(18) .
C8 C11 1.4517(18) .
C9 C10 1.366(2) .
C9 H9 0.9300 .
C10 C16 1.387(2) .
C10 H10 0.9300 .
C12 C14 1.493(2) .
C12 C13 1.501(2) .
C12 H12 0.9800 .
C13 C14 1.484(2) .
C13 H13A 0.9700 .
C13 H13B 0.9700 .
C14 H14A 0.9700 .
C14 H14B 0.9700 .
C15 C16 1.369(2) .
C15 H15 0.9300 .
C16 H16 0.9300 .
C17 C18 1.382(2) .
C17 H17 0.9300 .
C18 H18 0.9300 .

loop_
_geom_hbond_atom_site_label_D
_geom_hbond_atom_site_label_H
_geom_hbond_atom_site_label_A
_geom_hbond_distance_DH
_geom_hbond_distance_HA
_geom_hbond_distance_DA
_geom_hbond_angle_DHA
_geom_hbond_site_symmetry_A
N1 H1N O1 0.861(14) 2.039(14) 2.8855(15) 167.5(15) 3
